data_1517024
loop_
_publ_author_name
'Yoo, Changho'
'Oh, Seohee'
'Kim, Jin'
'Lee, Yunho'

_publ_section_title
;
 Transmethylation of a four-coordinate nickel(i) monocarbonyl species with
 methyl iodide
;
_journal_issue 10
_journal_name_full 'Chemical Science'
_journal_page_first 3853
_journal_paper_doi 10.1039/C4SC01089B
_journal_volume 5
_journal_year 2014
_chemical_formula_moiety C37H48N1Ni1O1P2
_chemical_formula_sum 'C37 H48 N Ni O P2'
_chemical_formula_weight 643.41
_chemical_name_common compound4
_chemical_name_systematic
;
?
;
_space_group_IT_number 14
_symmetry_cell_setting monoclinic
_symmetry_space_group_name_Hall '-P 2ybc'
_symmetry_space_group_name_H-M 'P 1 21/c 1'
_atom_sites_solution_hydrogens geom
_atom_sites_solution_primary direct
_atom_sites_solution_secondary difmap
_audit_creation_method SHELXL-97
_cell_angle_alpha 90.00
_cell_angle_beta 92.90(3)
_cell_angle_gamma 90.00
_cell_formula_units_Z 4
_cell_length_a 12.292(3)
_cell_length_b 9.6210(19)
_cell_length_c 28.336(6)
_cell_measurement_reflns_used 103433
_cell_measurement_temperature 100(2)
_cell_measurement_theta_max 33.55
_cell_measurement_theta_min 0.36
_cell_volume 3346.8(13)
_computing_cell_refinement HKL3000
_computing_data_collection 'PAL ADSC Quantum-210 ADX Program'
_computing_data_reduction HKL3000
_computing_molecular_graphics ORTEP3
_computing_publication_material 'Bruker SHELXTL'
_computing_structure_refinement 'SHELXL-97 (Sheldrick, 1997)'
_computing_structure_solution 'SHELXS-97 (Sheldrick, 1990)'
_diffrn_ambient_temperature 100(2)
_diffrn_measured_fraction_theta_full 0.964
_diffrn_measured_fraction_theta_max 0.798
_diffrn_measurement_device_type 'ADSC Q210 CCD area detector'
_diffrn_measurement_method 'omega scan'
_diffrn_radiation_monochromator 'Si(111) double crystal monochromator'
_diffrn_radiation_source 'PLSII 2D bending magnet'
_diffrn_radiation_type synchrotron
_diffrn_radiation_wavelength 0.62998
_diffrn_reflns_av_R_equivalents 0.0253
_diffrn_reflns_av_sigmaI/netI 0.0232
_diffrn_reflns_limit_h_max 21
_diffrn_reflns_limit_h_min -21
_diffrn_reflns_limit_k_max 15
_diffrn_reflns_limit_k_min -15
_diffrn_reflns_limit_l_max 48
_diffrn_reflns_limit_l_min -48
_diffrn_reflns_number 53693
_diffrn_reflns_theta_full 25.00
_diffrn_reflns_theta_max 33.43
_diffrn_reflns_theta_min 1.28
_diffrn_standards_number 0
_exptl_absorpt_coefficient_mu 0.466
_exptl_absorpt_correction_type empirical
_exptl_absorpt_process_details 'HKL3000 Scalepack'
_exptl_crystal_colour green
_exptl_crystal_density_diffrn 1.277
_exptl_crystal_density_method 'not measured'
_exptl_crystal_description platy
_exptl_crystal_F_000 1372
_exptl_crystal_size_max 0.15
_exptl_crystal_size_mid 0.15
_exptl_crystal_size_min 0.10
_refine_diff_density_max 2.774
_refine_diff_density_min -2.284
_refine_diff_density_rms 0.095
_refine_ls_extinction_method none
_refine_ls_goodness_of_fit_ref 1.083
_refine_ls_hydrogen_treatment mixed
_refine_ls_matrix_type full
_refine_ls_number_parameters 379
_refine_ls_number_reflns 14968
_refine_ls_number_restraints 0
_refine_ls_restrained_S_all 1.083
_refine_ls_R_factor_all 0.0637
_refine_ls_R_factor_gt 0.0552
_refine_ls_shift/su_max 0.055
_refine_ls_shift/su_mean 0.004
_refine_ls_structure_factor_coef Fsqd
_refine_ls_weighting_details 'calc w=1/[\s^2^(Fo^2^)+(0.0951P)^2^+2.2381P] where P=(Fo^2^+2Fc^2^)/3'
_refine_ls_weighting_scheme calc
_refine_ls_wR_factor_gt 0.1610
_refine_ls_wR_factor_ref 0.1672
_reflns_number_gt 12719
_reflns_number_total 14968
_reflns_threshold_expression >2sigma(I)
_cod_data_source_file c4sc01089b2.cif
_cod_data_source_block p9
_cod_depositor_comments
;
The following automatic conversions were performed:

'_symmetry_cell_setting' value 'Monoclinic' changed to 'monoclinic'
according to
/usr/data/users/saulius/crontab/automatic-downloads/rss-feeds/RSC/lib/dictionaries/cif_core.dic
dictionary named 'cif_core.dic' version 2.4.2 from 2011-04-26.

Automatic conversion script
Id: cif_fix_values 2281 2013-09-26 08:29:07Z andrius 

 Adding full bibliography for 1517024--1517032.cif.
;
_cod_original_cell_volume 3346.8(12)
_cod_original_sg_symbol_H-M P2(1)/c
_cod_database_code 1517024

loop_
_symmetry_equiv_pos_as_xyz
'x, y, z'
'-x, y+1/2, -z+1/2'
'-x, -y, -z'
'x, -y-1/2, z-1/2'

loop_
_atom_site_label
_atom_site_type_symbol
_atom_site_fract_x
_atom_site_fract_y
_atom_site_fract_z
_atom_site_U_iso_or_equiv
_atom_site_adp_type
_atom_site_occupancy
_atom_site_symmetry_multiplicity
_atom_site_calc_flag
_atom_site_refinement_flags
Ni Ni 0.244627(16) 0.711583(19) 0.369199(7) 0.01994(6) Uani 1 1 d .
P1 P 0.21943(3) 0.84100(3) 0.305009(13) 0.01713(7) Uani 1 1 d .
P2 P 0.21516(3) 0.52894(3) 0.415413(13) 0.01646(7) Uani 1 1 d .
N N 0.30162(10) 0.57170(12) 0.32642(5) 0.0201(2) Uani 1 1 d .
C9 C 0.35054(11) 0.45397(14) 0.34730(5) 0.0196(2) Uani 1 1 d .
C7 C 0.29258(12) 0.47645(15) 0.24445(6) 0.0218(2) Uani 1 1 d .
H7A H 0.3137 0.3861 0.2548 0.026 Uiso 1 1 calc R
C2 C 0.28385(10) 0.58417(13) 0.27807(5) 0.0176(2) Uani 1 1 d .
C3 C 0.24607(11) 0.71468(13) 0.26031(5) 0.0173(2) Uani 1 1 d .
C4 C 0.22534(12) 0.73559(16) 0.21192(5) 0.0215(2) Uani 1 1 d .
H4A H 0.2016 0.8245 0.2011 0.026 Uiso 1 1 calc R
C13 C 0.36741(12) 0.30467(15) 0.41728(6) 0.0229(3) Uani 1 1 d .
H13A H 0.3433 0.2806 0.4475 0.028 Uiso 1 1 calc R
C10 C 0.43586(12) 0.37681(16) 0.32858(6) 0.0235(3) Uani 1 1 d .
H10A H 0.4606 0.3998 0.2983 0.028 Uiso 1 1 calc R
C12 C 0.45132(12) 0.22818(16) 0.39831(7) 0.0258(3) Uani 1 1 d .
C14 C 0.31813(11) 0.41578(14) 0.39274(5) 0.0188(2) Uani 1 1 d .
C23 C 0.08531(11) 0.43226(15) 0.40604(6) 0.0213(2) Uani 1 1 d .
H23A H 0.0268 0.4889 0.4200 0.026 Uiso 1 1 calc R
C6 C 0.27089(12) 0.50039(17) 0.19651(6) 0.0241(3) Uani 1 1 d .
H6A H 0.2785 0.4258 0.1750 0.029 Uiso 1 1 calc R
C5 C 0.23842(11) 0.63004(18) 0.17897(5) 0.0234(3) Uani 1 1 d .
C17 C 0.32709(14) 0.97436(16) 0.30202(6) 0.0261(3) Uani 1 1 d .
H17A H 0.3182 1.0405 0.3288 0.031 Uiso 1 1 calc R
C22 C 0.05785(13) 0.42073(17) 0.35285(6) 0.0273(3) Uani 1 1 d .
H22A H -0.0107 0.3698 0.3475 0.041 Uiso 1 1 calc R
H22B H 0.1164 0.3710 0.3378 0.041 Uiso 1 1 calc R
H22C H 0.0503 0.5141 0.3392 0.041 Uiso 1 1 calc R
C36 C 0.19108(17) 0.2780(2) 0.59066(8) 0.0337(4) Uani 1 1 d .
C26 C 0.24302(13) 0.53452(17) 0.47996(5) 0.0237(3) Uani 1 1 d .
H26A H 0.2439 0.4370 0.4922 0.028 Uiso 1 1 calc R
C11 C 0.48423(12) 0.26738(17) 0.35391(7) 0.0262(3) Uani 1 1 d .
H11A H 0.5418 0.2176 0.3405 0.031 Uiso 1 1 calc R
C31 C 0.27234(16) 0.21620(19) 0.56394(7) 0.0314(3) Uani 1 1 d .
C20 C 0.09076(13) 0.92684(17) 0.28539(6) 0.0265(3) Uani 1 1 d .
H20A H 0.1001 0.9693 0.2536 0.032 Uiso 1 1 calc R
C24 C 0.08619(14) 0.28968(16) 0.43013(7) 0.0290(3) Uani 1 1 d .
H24A H 0.0156 0.2442 0.4239 0.043 Uiso 1 1 calc R
H24B H 0.0996 0.3015 0.4643 0.043 Uiso 1 1 calc R
H24C H 0.1439 0.2322 0.4177 0.043 Uiso 1 1 calc R
C16 C 0.43763(14) 0.9032(2) 0.31010(8) 0.0352(4) Uani 1 1 d .
H16A H 0.4958 0.9725 0.3086 0.053 Uiso 1 1 calc R
H16B H 0.4464 0.8326 0.2856 0.053 Uiso 1 1 calc R
H16C H 0.4416 0.8588 0.3413 0.053 Uiso 1 1 calc R
C27 C 0.15304(15) 0.6144(2) 0.50373(6) 0.0303(3) Uani 1 1 d .
H27A H 0.1690 0.6166 0.5380 0.046 Uiso 1 1 calc R
H27B H 0.0830 0.5681 0.4970 0.046 Uiso 1 1 calc R
H27C H 0.1496 0.7097 0.4915 0.046 Uiso 1 1 calc R
C21 C 0.06515(18) 1.0424(2) 0.32009(8) 0.0365(4) Uani 1 1 d .
H21A H -0.0032 1.0880 0.3097 0.055 Uiso 1 1 calc R
H21B H 0.1244 1.1107 0.3213 0.055 Uiso 1 1 calc R
H21C H 0.0578 1.0025 0.3516 0.055 Uiso 1 1 calc R
C15 C 0.50447(16) 0.10938(19) 0.42560(8) 0.0352(4) Uani 1 1 d .
H15A H 0.5613 0.0680 0.4070 0.053 Uiso 1 1 calc R
H15B H 0.4495 0.0389 0.4319 0.053 Uiso 1 1 calc R
H15C H 0.5371 0.1441 0.4556 0.053 Uiso 1 1 calc R
C1 C 0.25918(16) 0.85151(18) 0.40993(7) 0.0305(3) Uani 1 1 d .
C25 C 0.35433(15) 0.5995(2) 0.49187(7) 0.0352(4) Uani 1 1 d .
H25A H 0.3678 0.6017 0.5262 0.053 Uiso 1 1 calc R
H25B H 0.3557 0.6944 0.4794 0.053 Uiso 1 1 calc R
H25C H 0.4109 0.5440 0.4776 0.053 Uiso 1 1 calc R
C19 C -0.00186(14) 0.8201(2) 0.28098(8) 0.0361(4) Uani 1 1 d .
H19A H -0.0697 0.8669 0.2706 0.054 Uiso 1 1 calc R
H19B H -0.0109 0.7761 0.3117 0.054 Uiso 1 1 calc R
H19C H 0.0158 0.7490 0.2578 0.054 Uiso 1 1 calc R
C18 C 0.3242(2) 1.0593(2) 0.25643(8) 0.0409(5) Uani 1 1 d .
H18A H 0.3839 1.1269 0.2579 0.061 Uiso 1 1 calc R
H18B H 0.2544 1.1084 0.2527 0.061 Uiso 1 1 calc R
H18C H 0.3323 0.9970 0.2295 0.061 Uiso 1 1 calc R
C8 C 0.21387(15) 0.6547(2) 0.12722(6) 0.0341(4) Uani 1 1 d .
H8A H 0.2280 0.5695 0.1096 0.051 Uiso 1 1 calc R
H8B H 0.2604 0.7296 0.1163 0.051 Uiso 1 1 calc R
H8C H 0.1372 0.6812 0.1220 0.051 Uiso 1 1 calc R
O O 0.25176(18) 0.94514(19) 0.43473(7) 0.0523(5) Uani 1 1 d .
C32 C 0.24418(19) 0.1051(2) 0.53320(8) 0.0371(4) Uani 1 1 d .
H32A H 0.2978 0.0644 0.5145 0.044 Uiso 1 1 calc R
C30 C 0.38109(17) 0.2681(2) 0.56856(8) 0.0362(4) Uani 1 1 d .
H30A H 0.4365 0.2275 0.5509 0.043 Uiso 1 1 calc R
C35 C 0.08353(19) 0.2248(2) 0.58668(9) 0.0403(4) Uani 1 1 d .
H35A H 0.0286 0.2655 0.6046 0.048 Uiso 1 1 calc R
C37 C 0.2194(2) 0.3905(3) 0.62098(9) 0.0427(4) Uani 1 1 d .
H37A H 0.1653 0.4327 0.6390 0.051 Uiso 1 1 calc R
C34 C 0.05832(19) 0.1170(3) 0.55770(9) 0.0431(5) Uani 1 1 d .
H34A H -0.0140 0.0818 0.5557 0.052 Uiso 1 1 calc R
C33 C 0.1389(2) 0.0556(2) 0.53025(9) 0.0443(5) Uani 1 1 d .
H33A H 0.1202 -0.0198 0.5098 0.053 Uiso 1 1 calc R
C28 C 0.3234(2) 0.4386(3) 0.62442(9) 0.0464(5) Uani 1 1 d .
H28A H 0.3411 0.5151 0.6445 0.056 Uiso 1 1 calc R
C29 C 0.4054(2) 0.3762(3) 0.59847(9) 0.0437(5) Uani 1 1 d .
H29A H 0.4780 0.4097 0.6018 0.052 Uiso 1 1 calc R

loop_
_atom_site_aniso_label
_atom_site_aniso_U_11
_atom_site_aniso_U_22
_atom_site_aniso_U_33
_atom_site_aniso_U_23
_atom_site_aniso_U_13
_atom_site_aniso_U_12
Ni 0.02503(10) 0.01544(8) 0.01973(9) -0.00083(5) 0.00491(7) 0.00467(6)
P1 0.01753(14) 0.01384(13) 0.02027(15) -0.00170(10) 0.00359(12) 0.00221(10)
P2 0.01537(13) 0.01504(13) 0.01911(14) 0.00006(10) 0.00214(11) 0.00210(10)
N 0.0225(5) 0.0163(4) 0.0218(5) -0.0016(4) 0.0034(4) 0.0030(4)
C9 0.0177(5) 0.0153(5) 0.0259(6) -0.0023(4) 0.0023(5) 0.0017(4)
C7 0.0185(5) 0.0200(5) 0.0271(6) -0.0081(5) 0.0035(5) 0.0005(4)
C2 0.0153(5) 0.0161(5) 0.0218(5) -0.0045(4) 0.0039(4) 0.0001(4)
C3 0.0150(5) 0.0171(5) 0.0200(5) -0.0032(4) 0.0028(4) 0.0005(4)
C4 0.0173(5) 0.0267(6) 0.0205(6) -0.0024(5) 0.0020(5) 0.0014(4)
C13 0.0192(5) 0.0192(5) 0.0303(7) 0.0027(5) 0.0004(5) 0.0046(4)
C10 0.0186(5) 0.0218(6) 0.0304(7) -0.0040(5) 0.0048(5) 0.0036(4)
C12 0.0194(5) 0.0193(6) 0.0381(8) -0.0012(5) -0.0025(6) 0.0057(4)
C14 0.0158(5) 0.0162(5) 0.0245(6) 0.0003(4) 0.0021(4) 0.0036(4)
C23 0.0170(5) 0.0189(5) 0.0282(6) 0.0012(4) 0.0018(5) 0.0005(4)
C6 0.0162(5) 0.0299(7) 0.0264(6) -0.0127(5) 0.0033(5) -0.0010(5)
C5 0.0152(5) 0.0347(7) 0.0204(6) -0.0067(5) 0.0019(5) -0.0009(5)
C17 0.0303(7) 0.0190(6) 0.0297(7) -0.0035(5) 0.0085(6) -0.0057(5)
C22 0.0249(6) 0.0249(6) 0.0314(7) -0.0016(5) -0.0054(6) -0.0010(5)
C36 0.0356(9) 0.0303(8) 0.0352(9) 0.0063(6) 0.0018(7) 0.0029(6)
C26 0.0242(6) 0.0272(6) 0.0198(6) 0.0016(5) 0.0008(5) 0.0025(5)
C11 0.0178(5) 0.0226(6) 0.0380(8) -0.0047(5) 0.0010(6) 0.0063(4)
C31 0.0352(8) 0.0280(7) 0.0305(8) 0.0066(6) -0.0022(7) 0.0027(6)
C20 0.0257(6) 0.0274(7) 0.0266(7) 0.0018(5) 0.0049(6) 0.0121(5)
C24 0.0251(6) 0.0218(6) 0.0401(9) 0.0065(6) 0.0023(6) -0.0027(5)
C16 0.0227(6) 0.0356(8) 0.0479(11) -0.0090(7) 0.0087(7) -0.0084(6)
C27 0.0308(7) 0.0373(8) 0.0235(6) -0.0043(6) 0.0063(6) 0.0031(6)
C21 0.0426(10) 0.0268(7) 0.0409(9) -0.0004(7) 0.0112(8) 0.0185(7)
C15 0.0300(8) 0.0269(7) 0.0482(10) 0.0040(7) -0.0026(7) 0.0127(6)
C1 0.0369(8) 0.0252(7) 0.0295(7) -0.0023(6) 0.0042(7) -0.0017(6)
C25 0.0269(7) 0.0472(10) 0.0308(8) -0.0044(7) -0.0055(6) -0.0002(7)
C19 0.0192(6) 0.0472(10) 0.0420(10) -0.0052(8) 0.0017(7) 0.0070(6)
C18 0.0614(13) 0.0255(7) 0.0367(9) 0.0034(7) 0.0118(9) -0.0139(8)
C8 0.0266(7) 0.0537(11) 0.0218(7) -0.0077(7) -0.0008(6) 0.0030(7)
O 0.0731(13) 0.0380(8) 0.0463(9) -0.0188(7) 0.0098(9) -0.0065(8)
C32 0.0451(10) 0.0296(8) 0.0359(9) 0.0030(7) -0.0038(8) 0.0037(7)
C30 0.0329(8) 0.0417(10) 0.0340(9) 0.0029(7) 0.0016(7) 0.0017(7)
C35 0.0351(9) 0.0388(10) 0.0470(12) 0.0098(8) 0.0039(9) 0.0040(7)
C37 0.0459(11) 0.0408(10) 0.0423(11) -0.0021(8) 0.0093(9) 0.0029(9)
C34 0.0354(9) 0.0428(11) 0.0503(12) 0.0114(9) -0.0047(9) -0.0045(8)
C33 0.0542(13) 0.0321(9) 0.0452(11) 0.0026(8) -0.0099(10) -0.0048(9)
C28 0.0514(13) 0.0486(12) 0.0396(11) -0.0069(9) 0.0057(10) -0.0083(10)
C29 0.0381(10) 0.0517(12) 0.0412(10) -0.0013(9) -0.0005(9) -0.0091(9)

loop_
_atom_type_symbol
_atom_type_description
_atom_type_scat_dispersion_real
_atom_type_scat_dispersion_imag
_atom_type_scat_source
C C 0.0021 0.0012 'International Tables Vol C Tables 4.2.6.8 and 6.1.1.4'
H H 0.0000 0.0000 'International Tables Vol C Tables 4.2.6.8 and 6.1.1.4'
N N 0.0048 0.0025 'International Tables Vol C Tables 4.2.6.8 and 6.1.1.4'
O O 0.0081 0.0047 'International Tables Vol C Tables 4.2.6.8 and 6.1.1.4'
P P 0.0832 0.0741 'International Tables Vol C Tables 4.2.6.8 and 6.1.1.4'
Ni Ni 0.3388 0.8985 'International Tables Vol C Tables 4.2.6.8 and 6.1.1.4'

loop_
_geom_angle_atom_site_label_1
_geom_angle_atom_site_label_2
_geom_angle_atom_site_label_3
_geom_angle
C1 Ni N 153.25(8)
C1 Ni P1 96.48(6)
N Ni P1 85.28(4)
C1 Ni P2 103.27(6)
N Ni P2 84.04(4)
P1 Ni P2 154.825(17)
C3 P1 C20 105.92(7)
C3 P1 C17 106.31(7)
C20 P1 C17 106.28(8)
C3 P1 Ni 100.12(5)
C20 P1 Ni 125.57(6)
C17 P1 Ni 110.94(6)
C14 P2 C26 105.73(7)
C14 P2 C23 105.03(7)
C26 P2 C23 105.78(8)
C14 P2 Ni 97.35(5)
C26 P2 Ni 122.09(5)
C23 P2 Ni 118.35(5)
C2 N C9 122.17(12)
C2 N Ni 120.61(9)
C9 N Ni 116.92(10)
N C9 C10 125.38(14)
N C9 C14 117.38(12)
C10 C9 C14 117.02(13)
C6 C7 C2 121.26(14)
N C2 C7 126.18(13)
N C2 C3 117.38(11)
C7 C2 C3 116.30(13)
C4 C3 C2 120.98(12)
C4 C3 P1 124.32(11)
C2 C3 P1 114.57(10)
C5 C4 C3 122.08(14)
C12 C13 C14 121.45(15)
C11 C10 C9 120.74(15)
C11 C12 C13 117.31(14)
C11 C12 C15 121.98(15)
C13 C12 C15 120.70(17)
C13 C14 C9 121.11(13)
C13 C14 P2 125.20(12)
C9 C14 P2 113.61(10)
C22 C23 C24 111.71(14)
C22 C23 P2 108.81(11)
C24 C23 P2 113.49(11)
C7 C6 C5 122.29(13)
C6 C5 C4 116.98(14)
C6 C5 C8 122.00(15)
C4 C5 C8 120.97(16)
C18 C17 C16 110.44(17)
C18 C17 P1 115.07(14)
C16 C17 P1 108.38(11)
C37 C36 C31 119.2(2)
C37 C36 C35 121.6(2)
C31 C36 C35 119.1(2)
C25 C26 C27 110.90(15)
C25 C26 P2 110.52(12)
C27 C26 P2 110.42(11)
C10 C11 C12 122.35(14)
C32 C31 C36 119.41(19)
C32 C31 C30 121.4(2)
C36 C31 C30 119.17(19)
C21 C20 C19 111.32(16)
C21 C20 P1 109.47(13)
C19 C20 P1 110.26(12)
O C1 Ni 169.4(2)
C33 C32 C31 120.0(2)
C29 C30 C31 119.9(2)
C34 C35 C36 120.7(2)
C28 C37 C36 120.4(2)
C35 C34 C33 120.5(2)
C32 C33 C34 120.2(2)
C37 C28 C29 120.8(2)
C30 C29 C28 120.5(2)

loop_
_geom_bond_atom_site_label_1
_geom_bond_atom_site_label_2
_geom_bond_distance
Ni C1 1.7763(18)
Ni N 1.9640(12)
Ni P1 2.2131(5)
Ni P2 2.2320(5)
P1 C3 1.7973(14)
P1 C20 1.8449(16)
P1 C17 1.8483(16)
P2 C14 1.8117(14)
P2 C26 1.8446(16)
P2 C23 1.8548(15)
N C2 1.3817(19)
N C9 1.3995(18)
C9 C10 1.410(2)
C9 C14 1.415(2)
C7 C6 1.390(2)
C7 C2 1.4154(19)
C2 C3 1.4219(19)
C3 C4 1.397(2)
C4 C5 1.394(2)
C13 C12 1.397(2)
C13 C14 1.3968(19)
C10 C11 1.391(2)
C12 C11 1.393(3)
C12 C15 1.510(2)
C23 C22 1.532(2)
C23 C24 1.532(2)
C6 C5 1.394(2)
C5 C8 1.501(2)
C17 C18 1.528(3)
C17 C16 1.529(3)
C36 C37 1.414(3)
C36 C31 1.415(3)
C36 C35 1.417(3)
C26 C25 1.526(2)
C26 C27 1.531(2)
C31 C32 1.411(3)
C31 C30 1.427(3)
C20 C21 1.527(2)
C20 C19 1.534(3)
C1 O 1.149(2)
C32 C33 1.377(3)
C30 C29 1.365(3)
C35 C34 1.349(4)
C37 C28 1.359(4)
C34 C33 1.419(4)
C28 C29 1.411(4)
